data_7013032
loop_
_publ_author_name
'Zhang, Qingzhi'
'Hua, Guoxiong'
'Bhattacharyya, Pravat'
'Slawin, Alexandra M. Z.'
'Derek Woollins, J.'

_publ_section_title
;
 Synthesis and coordination chemistry of aminophosphine derivatives of
 adenine
;
_journal_issue 16
_journal_name_full 'Dalton Transactions'
_journal_page_first 3250
_journal_paper_doi 10.1039/b303715k
_journal_year 2003
_chemical_formula_moiety 'C19 H19 Au Cl N6 P.(H2 O)0.50'
_chemical_formula_sum 'C19 H20 Au Cl N6 O0.5 P'
_chemical_formula_weight 603.80
_chemical_name_systematic ?
_space_group_IT_number 13
_symmetry_cell_setting monoclinic
_symmetry_space_group_name_Hall '-P 2yc'
_symmetry_space_group_name_H-M 'P 1 2/c 1'
_atom_sites_solution_hydrogens geom
_atom_sites_solution_primary direct
_atom_sites_solution_secondary difmap
_audit_creation_method SHELXL-97
_cell_angle_alpha 90.00
_cell_angle_beta 106.9650(10)
_cell_angle_gamma 90.00
_cell_formula_units_Z 4
_cell_length_a 18.2826(3)
_cell_length_b 11.9140(2)
_cell_length_c 12.7693(3)
_cell_measurement_reflns_used 430
_cell_measurement_temperature 293(2)
_cell_measurement_theta_max 168
_cell_measurement_theta_min 12
_cell_volume 2660.36(9)
_computing_cell_refinement SMART/SAINT
_computing_data_collection SMART
_computing_data_reduction SAINT
_computing_molecular_graphics SHELXTL
_computing_publication_material SHELXTL
_computing_structure_refinement 'SHELXL-97 (Sheldrick, 1997)'
_computing_structure_solution 'SHELXS-97 (Sheldrick, 1990)'
_diffrn_ambient_temperature 293(2)
_diffrn_detector_area_resol_mean 0.9
_diffrn_measured_fraction_theta_full 0.972
_diffrn_measured_fraction_theta_max 0.972
_diffrn_measurement_device_type 'CCD area detector'
_diffrn_measurement_method 'phi and omega scans'
_diffrn_radiation_monochromator graphite
_diffrn_radiation_source 'fine-focus sealed tube'
_diffrn_radiation_type MoK\a
_diffrn_radiation_wavelength 0.71073
_diffrn_reflns_av_R_equivalents 0.0503
_diffrn_reflns_av_sigmaI/netI 0.0512
_diffrn_reflns_limit_h_max 20
_diffrn_reflns_limit_h_min -20
_diffrn_reflns_limit_k_max 13
_diffrn_reflns_limit_k_min -13
_diffrn_reflns_limit_l_max 14
_diffrn_reflns_limit_l_min -14
_diffrn_reflns_number 12619
_diffrn_reflns_theta_full 23.26
_diffrn_reflns_theta_max 23.26
_diffrn_reflns_theta_min 3.34
_exptl_absorpt_coefficient_mu 5.706
_exptl_absorpt_correction_T_max 1.000000
_exptl_absorpt_correction_T_min 0.425787
_exptl_absorpt_correction_type multi-scan
_exptl_crystal_colour colourless
_exptl_crystal_density_diffrn 1.508
_exptl_crystal_density_method 'not measured'
_exptl_crystal_description prism
_exptl_crystal_F_000 1164
_exptl_crystal_size_max .2
_exptl_crystal_size_mid .1
_exptl_crystal_size_min .03
_refine_diff_density_max 1.154
_refine_diff_density_min -1.432
_refine_diff_density_rms 0.113
_refine_ls_extinction_method none
_refine_ls_goodness_of_fit_ref 0.935
_refine_ls_hydrogen_treatment mixed
_refine_ls_matrix_type full
_refine_ls_number_parameters 253
_refine_ls_number_reflns 3727
_refine_ls_number_restraints 1
_refine_ls_restrained_S_all 0.935
_refine_ls_R_factor_all 0.0602
_refine_ls_R_factor_gt 0.0378
_refine_ls_shift/su_max 0.012
_refine_ls_shift/su_mean 0.001
_refine_ls_structure_factor_coef Fsqd
_refine_ls_weighting_details 'calc w=1/[\s^2^(Fo^2^)+(0.0530P)^2^+0.0000P] where P=(Fo^2^+2Fc^2^)/3'
_refine_ls_weighting_scheme calc
_refine_ls_wR_factor_gt 0.0836
_refine_ls_wR_factor_ref 0.0899
_reflns_number_gt 2665
_reflns_number_total 3727
_reflns_threshold_expression >2sigma(I)
_cod_data_source_file b303715k.txt
_cod_data_source_block 11
_cod_depositor_comments
;
The following automatic conversions were performed:
'_symmetry_cell_setting' value 'Monoclinic' changed to 'monoclinic'
according to '/home/saulius/struct/CIF-dictionaries/cif_core.dic'
dictionary named 'cif_core.dic' version 2.4.1 from
2010-06-29.

'_exptl_absorpt_correction_type' value 'multiscan' changed to
'multi-scan' according to
'/home/saulius/struct/CIF-dictionaries/cif_core.dic' dictionary named
'cif_core.dic' version 2.4.1 from 2010-06-29.

Automatic conversion script
Id: cif_fix_enum 1527 2010-12-29 10:47:43Z saulius 
;
_cod_original_sg_symbol_H-M P2/c
_cod_original_formula_sum 'C19 H20 Au Cl N6 O0.50 P'
_cod_database_code 7013032

loop_
_symmetry_equiv_pos_as_xyz
'x, y, z'
'-x, y, -z+1/2'
'-x, -y, -z'
'x, -y, z-1/2'

loop_
_atom_site_label
_atom_site_type_symbol
_atom_site_fract_x
_atom_site_fract_y
_atom_site_fract_z
_atom_site_U_iso_or_equiv
_atom_site_adp_type
_atom_site_occupancy
_atom_site_symmetry_multiplicity
_atom_site_calc_flag
_atom_site_refinement_flags
_atom_site_disorder_assembly
_atom_site_disorder_group
_atom_site_attached_hydrogens
Au1 Au 0.418738(16) 0.80432(3) -0.48279(2) 0.05662(15) Uani 1 1 d . . . 0
Cl1 Cl 0.49961(11) 0.81565(19) -0.58893(16) 0.0690(6) Uani 1 1 d . . . 0
P1 P 0.33873(11) 0.78270(18) -0.38216(16) 0.0555(5) Uani 1 1 d . . . 0
N1 N 0.0666(3) 1.0731(6) -0.6025(4) 0.0607(17) Uani 1 1 d . . . 0
C2 C 0.0904(4) 1.0796(8) -0.4935(5) 0.061(2) Uani 1 1 d . . . 0
H2A H 0.0516 1.0848 -0.4602 0.073 Uiso 1 1 calc R . . 0
N3 N 0.1604(3) 1.0797(6) -0.4254(4) 0.0554(16) Uani 1 1 d . . . 0
C4 C 0.2119(3) 1.0773(7) -0.4825(5) 0.0481(18) Uani 1 1 d . . . 0
C5 C 0.1972(4) 1.0710(6) -0.5929(5) 0.0480(18) Uani 1 1 d . . . 0
C6 C 0.1198(3) 1.0697(7) -0.6563(5) 0.0505(18) Uani 1 1 d . . . 0
N6 N 0.0981(3) 1.0621(7) -0.7642(4) 0.078(2) Uani 1 1 d . . . 0
H6A H 0.0435 1.0590 -0.8045 0.094 Uiso 1 1 calc R . . 0
H6B H 0.1365 1.0596 -0.8040 0.094 Uiso 1 1 calc R . . 0
N7 N 0.2642(3) 1.0721(6) -0.6223(4) 0.0607(17) Uani 1 1 d . . . 0
C8 C 0.3166(4) 1.0785(8) -0.5289(6) 0.066(2) Uani 1 1 d . . . 0
H8A H 0.3685 1.0802 -0.5233 0.079 Uiso 1 1 calc R . . 0
N9 N 0.2906(3) 1.0824(5) -0.4403(4) 0.0525(15) Uani 1 1 d . . . 0
C10 C 0.3361(4) 1.0902(7) -0.3242(5) 0.0514(18) Uani 1 1 d . . . 0
H10A H 0.3019 1.1012 -0.2795 0.062 Uiso 1 1 calc R . . 0
H10B H 0.3696 1.1549 -0.3144 0.062 Uiso 1 1 calc R . . 0
C11 C 0.3830(4) 0.9873(7) -0.2864(6) 0.055(2) Uani 1 1 d . . . 0
H11A H 0.4193 0.9798 -0.3283 0.066 Uiso 1 1 calc R . . 0
H11B H 0.4121 0.9973 -0.2102 0.066 Uiso 1 1 calc R . . 0
N12 N 0.3405(3) 0.8861(6) -0.2962(5) 0.0610(17) Uani 1 1 d D . . 0
H12N H 0.307(3) 0.878(6) -0.249(5) 0.07(2) Uiso 1 1 d D . . 0
C13 C 0.2399(5) 0.7648(7) -0.4649(7) 0.070(2) Uani 1 1 d . . . 0
C14 C 0.2217(6) 0.7798(9) -0.5789(8) 0.095(3) Uani 1 1 d . . . 0
H14A H 0.2598 0.7936 -0.6121 0.114 Uiso 1 1 calc R . . 0
C15 C 0.1443(9) 0.7734(12) -0.6419(11) 0.125(4) Uani 1 1 d . . . 0
H15A H 0.1306 0.7806 -0.7176 0.150 Uiso 1 1 calc R . . 0
C16 C 0.0913(8) 0.7570(14) -0.5907(16) 0.139(5) Uani 1 1 d . . . 0
H16A H 0.0402 0.7548 -0.6322 0.167 Uiso 1 1 calc R . . 0
C17 C 0.1083(7) 0.7433(15) -0.4817(13) 0.142(5) Uani 1 1 d . . . 0
H17A H 0.0699 0.7290 -0.4492 0.170 Uiso 1 1 calc R . . 0
C18 C 0.1832(5) 0.7507(12) -0.4190(9) 0.107(4) Uani 1 1 d . . . 0
H18A H 0.1949 0.7459 -0.3432 0.128 Uiso 1 1 calc R . . 0
C19 C 0.3617(4) 0.6572(6) -0.3010(6) 0.081(3) Uani 1 1 d G . . 0
C20 C 0.3899(5) 0.6624(8) -0.1876(6) 0.117(4) Uani 1 1 d G . . 0
H20A H 0.3939 0.7313 -0.1521 0.140 Uiso 1 1 calc R . . 0
C21 C 0.4120(6) 0.5647(11) -0.1272(7) 0.166(7) Uani 1 1 d G . . 0
H21A H 0.4308 0.5682 -0.0513 0.199 Uiso 1 1 calc R . . 0
C22 C 0.4060(8) 0.4617(8) -0.1802(12) 0.245(13) Uani 1 1 d G . . 0
H22A H 0.4208 0.3964 -0.1398 0.294 Uiso 1 1 calc R . . 0
C23 C 0.3778(9) 0.4565(6) -0.2936(12) 0.248(11) Uani 1 1 d G . . 0
H23A H 0.3738 0.3876 -0.3291 0.298 Uiso 1 1 calc R . . 0
C24 C 0.3557(7) 0.5542(8) -0.3541(7) 0.174(7) Uani 1 1 d G . . 0
H24A H 0.3369 0.5507 -0.4300 0.209 Uiso 1 1 calc R . . 0
O31 O 0.2275(14) 0.379(2) -0.588(2) 0.092(7) Uiso 0.25 1 d P . . 2
O32 O 0.129(3) 0.389(4) -0.467(4) 0.174(15) Uiso 0.25 1 d P . . 2

loop_
_atom_site_aniso_label
_atom_site_aniso_U_11
_atom_site_aniso_U_22
_atom_site_aniso_U_33
_atom_site_aniso_U_23
_atom_site_aniso_U_13
_atom_site_aniso_U_12
Au1 0.0515(2) 0.0729(2) 0.0483(2) -0.00551(17) 0.01891(14) -0.00266(18)
Cl1 0.0522(11) 0.0995(16) 0.0586(11) -0.0015(12) 0.0212(9) -0.0074(12)
P1 0.0503(11) 0.0712(14) 0.0461(11) -0.0001(10) 0.0158(9) 0.0015(10)
N1 0.033(3) 0.110(5) 0.035(3) 0.000(3) 0.003(3) 0.004(3)
C2 0.038(4) 0.106(7) 0.038(5) 0.008(4) 0.011(4) 0.012(4)
N3 0.038(3) 0.099(5) 0.028(3) 0.003(3) 0.008(3) 0.005(3)
C4 0.026(4) 0.080(5) 0.035(4) 0.000(4) 0.004(3) -0.003(4)
C5 0.042(4) 0.078(5) 0.022(3) -0.010(3) 0.007(3) 0.000(4)
C6 0.027(4) 0.090(6) 0.031(4) 0.002(4) 0.004(3) 0.001(4)
N6 0.034(3) 0.164(7) 0.035(4) -0.005(4) 0.006(3) 0.005(4)
N7 0.032(3) 0.114(5) 0.037(3) -0.001(3) 0.012(3) -0.003(3)
C8 0.029(4) 0.132(8) 0.036(4) -0.008(5) 0.007(3) -0.015(4)
N9 0.037(3) 0.088(4) 0.029(3) -0.004(3) 0.004(2) -0.001(3)
C10 0.041(4) 0.073(5) 0.035(4) -0.007(4) 0.003(3) -0.004(4)
C11 0.029(4) 0.092(6) 0.039(4) -0.005(4) 0.003(3) 0.003(4)
N12 0.055(4) 0.082(5) 0.053(4) -0.010(3) 0.027(3) -0.013(4)
C13 0.063(6) 0.072(6) 0.073(6) -0.012(5) 0.018(5) -0.007(4)
C14 0.081(7) 0.117(9) 0.068(7) 0.002(6) -0.007(5) -0.023(6)
C15 0.109(10) 0.146(12) 0.087(8) -0.008(8) -0.020(8) -0.026(9)
C16 0.079(9) 0.160(13) 0.155(14) -0.043(12) -0.004(10) 0.001(9)
C17 0.068(8) 0.226(17) 0.132(12) -0.052(12) 0.029(8) -0.020(9)
C18 0.042(6) 0.185(11) 0.092(7) -0.039(7) 0.018(5) -0.009(6)
C19 0.068(6) 0.092(7) 0.092(7) 0.017(6) 0.035(5) 0.008(5)
C20 0.101(8) 0.141(11) 0.088(8) 0.049(8) -0.006(6) 0.009(8)
C21 0.160(13) 0.152(14) 0.144(12) 0.070(12) -0.022(10) 0.000(12)
C22 0.25(2) 0.18(2) 0.26(3) 0.15(2) 0.02(2) 0.028(19)
C23 0.40(3) 0.100(13) 0.25(2) 0.054(15) 0.10(2) 0.067(17)
C24 0.32(2) 0.082(9) 0.135(11) 0.028(9) 0.096(14) 0.015(12)

loop_
_atom_type_symbol
_atom_type_description
_atom_type_scat_dispersion_real
_atom_type_scat_dispersion_imag
_atom_type_scat_source
C C 0.0033 0.0016 'International Tables Vol C Tables 4.2.6.8 and 6.1.1.4'
H H 0.0000 0.0000 'International Tables Vol C Tables 4.2.6.8 and 6.1.1.4'
N N 0.0061 0.0033 'International Tables Vol C Tables 4.2.6.8 and 6.1.1.4'
P P 0.1023 0.0942 'International Tables Vol C Tables 4.2.6.8 and 6.1.1.4'
Cl Cl 0.1484 0.1585 'International Tables Vol C Tables 4.2.6.8 and 6.1.1.4'
Au Au -2.0133 8.8022 'International Tables Vol C Tables 4.2.6.8 and 6.1.1.4'
O O 0.0106 0.0060 'International Tables Vol C Tables 4.2.6.8 and 6.1.1.4'

loop_
_geom_angle_atom_site_label_1
_geom_angle_atom_site_label_2
_geom_angle_atom_site_label_3
_geom_angle
_geom_angle_site_symmetry_1
_geom_angle_site_symmetry_3
_geom_angle_publ_flag
P1 Au1 Cl1 176.62(8) . . ?
N12 P1 C19 106.4(4) . . ?
N12 P1 C13 107.4(3) . . ?
C19 P1 C13 105.2(4) . . ?
N12 P1 Au1 114.2(2) . . ?
C19 P1 Au1 110.3(2) . . ?
C13 P1 Au1 112.8(3) . . ?
C2 N1 C6 118.0(5) . . ?
N3 C2 N1 130.2(6) . . ?
C2 N3 C4 109.9(5) . . ?
N3 C4 C5 127.2(6) . . ?
N3 C4 N9 126.8(5) . . ?
C5 C4 N9 106.0(5) . . ?
C4 C5 N7 111.0(6) . . ?
C4 C5 C6 117.3(5) . . ?
N7 C5 C6 131.6(6) . . ?
N6 C6 N1 119.5(6) . . ?
N6 C6 C5 123.1(5) . . ?
N1 C6 C5 117.4(6) . . ?
C8 N7 C5 103.1(5) . . ?
N7 C8 N9 115.3(6) . . ?
C8 N9 C4 104.6(5) . . ?
C8 N9 C10 127.7(5) . . ?
C4 N9 C10 127.7(5) . . ?
N9 C10 C11 112.0(6) . . ?
N12 C11 C10 114.8(5) . . ?
C11 N12 P1 126.8(4) . . ?
C18 C13 C14 119.2(9) . . ?
C18 C13 P1 121.6(7) . . ?
C14 C13 P1 118.7(7) . . ?
C13 C14 C15 118.6(11) . . ?
C16 C15 C14 118.7(12) . . ?
C15 C16 C17 123.0(13) . . ?
C16 C17 C18 119.1(12) . . ?
C13 C18 C17 121.3(11) . . ?
C20 C19 C24 120.0 . . ?
C20 C19 P1 121.1(5) . . ?
C24 C19 P1 118.8(5) . . ?
C21 C20 C19 120.0 . . ?
C20 C21 C22 120.0 . . ?
C21 C22 C23 120.0 . . ?
C24 C23 C22 120.0 . . ?
C23 C24 C19 120.0 . . ?

loop_
_geom_bond_atom_site_label_1
_geom_bond_atom_site_label_2
_geom_bond_distance
_geom_bond_site_symmetry_2
_geom_bond_publ_flag
Au1 P1 2.2259(18) . ?
Au1 Cl1 2.2826(17) . ?
P1 N12 1.644(7) . ?
P1 C19 1.798(7) . ?
P1 C13 1.820(9) . ?
N1 C2 1.334(8) . ?
N1 C6 1.346(8) . ?
C2 N3 1.321(8) . ?
N3 C4 1.348(7) . ?
C4 C5 1.357(8) . ?
C4 N9 1.384(8) . ?
C5 N7 1.383(8) . ?
C5 C6 1.410(9) . ?
C6 N6 1.321(8) . ?
N7 C8 1.296(8) . ?
C8 N9 1.349(8) . ?
N9 C10 1.476(8) . ?
C10 C11 1.494(10) . ?
C11 N12 1.420(9) . ?
C13 C18 1.342(12) . ?
C13 C14 1.407(12) . ?
C14 C15 1.411(16) . ?
C15 C16 1.332(18) . ?
C16 C17 1.345(19) . ?
C17 C18 1.372(16) . ?
C19 C20 1.3900 . ?
C19 C24 1.3900 . ?
C20 C21 1.3900 . ?
C21 C22 1.3900 . ?
C22 C23 1.3900 . ?
C23 C24 1.3900 . ?

loop_
_geom_hbond_atom_site_label_D
_geom_hbond_atom_site_label_H
_geom_hbond_atom_site_label_A
_geom_hbond_distance_DH
_geom_hbond_distance_HA
_geom_hbond_distance_DA
_geom_hbond_angle_DHA
_geom_hbond_site_symmetry_A
N6 H6B N3 0.98 2.40 3.124(8) 130.6 4_575
N6 H6A N1 0.98 2.02 2.997(8) 172.0 2_553
N12 H12N N7 0.9800(10) 2.08(3) 2.989(7) 154(6) 4_576

loop_
_geom_torsion_atom_site_label_1
_geom_torsion_atom_site_label_2
_geom_torsion_atom_site_label_3
_geom_torsion_atom_site_label_4
_geom_torsion
_geom_torsion_site_symmetry_1
_geom_torsion_site_symmetry_2
_geom_torsion_site_symmetry_3
_geom_torsion_site_symmetry_4
_geom_torsion_publ_flag
Cl1 Au1 P1 N12 167.0(12) . . . . ?
Cl1 Au1 P1 C19 47.3(13) . . . . ?
Cl1 Au1 P1 C13 -70.0(13) . . . . ?
C6 N1 C2 N3 -2.5(14) . . . . ?
N1 C2 N3 C4 2.9(13) . . . . ?
C2 N3 C4 C5 -2.5(11) . . . . ?
C2 N3 C4 N9 176.4(8) . . . . ?
N3 C4 C5 N7 179.1(7) . . . . ?
N9 C4 C5 N7 -0.1(9) . . . . ?
N3 C4 C5 C6 1.7(12) . . . . ?
N9 C4 C5 C6 -177.4(7) . . . . ?
C2 N1 C6 N6 179.3(8) . . . . ?
C2 N1 C6 C5 1.2(11) . . . . ?
C4 C5 C6 N6 -179.0(8) . . . . ?
N7 C5 C6 N6 4.4(14) . . . . ?
C4 C5 C6 N1 -0.9(11) . . . . ?
N7 C5 C6 N1 -177.6(8) . . . . ?
C4 C5 N7 C8 0.3(9) . . . . ?
C6 C5 N7 C8 177.1(9) . . . . ?
C5 N7 C8 N9 -0.4(10) . . . . ?
N7 C8 N9 C4 0.4(10) . . . . ?
N7 C8 N9 C10 -179.7(8) . . . . ?
N3 C4 N9 C8 -179.3(8) . . . . ?
C5 C4 N9 C8 -0.2(9) . . . . ?
N3 C4 N9 C10 0.8(13) . . . . ?
C5 C4 N9 C10 179.9(7) . . . . ?
C8 N9 C10 C11 -66.2(10) . . . . ?
C4 N9 C10 C11 113.7(8) . . . . ?
N9 C10 C11 N12 -59.0(7) . . . . ?
C10 C11 N12 P1 110.1(6) . . . . ?
C19 P1 N12 C11 126.4(6) . . . . ?
C13 P1 N12 C11 -121.3(6) . . . . ?
Au1 P1 N12 C11 4.5(7) . . . . ?
N12 P1 C13 C18 -53.2(10) . . . . ?
C19 P1 C13 C18 59.9(10) . . . . ?
Au1 P1 C13 C18 -179.9(8) . . . . ?
N12 P1 C13 C14 118.9(7) . . . . ?
C19 P1 C13 C14 -128.0(8) . . . . ?
Au1 P1 C13 C14 -7.8(8) . . . . ?
C18 C13 C14 C15 -3.4(16) . . . . ?
P1 C13 C14 C15 -175.7(9) . . . . ?
C13 C14 C15 C16 2.1(19) . . . . ?
C14 C15 C16 C17 -2(2) . . . . ?
C15 C16 C17 C18 3(3) . . . . ?
C14 C13 C18 C17 4.4(18) . . . . ?
P1 C13 C18 C17 176.4(11) . . . . ?
C16 C17 C18 C13 -4(2) . . . . ?
N12 P1 C19 C20 -11.6(6) . . . . ?
C13 P1 C19 C20 -125.3(6) . . . . ?
Au1 P1 C19 C20 112.8(5) . . . . ?
N12 P1 C19 C24 172.7(5) . . . . ?
C13 P1 C19 C24 58.9(6) . . . . ?
Au1 P1 C19 C24 -62.9(5) . . . . ?
C24 C19 C20 C21 0.0 . . . . ?
P1 C19 C20 C21 -175.7(6) . . . . ?
C19 C20 C21 C22 0.0 . . . . ?
C20 C21 C22 C23 0.0 . . . . ?
C21 C22 C23 C24 0.0 . . . . ?
C22 C23 C24 C19 0.0 . . . . ?
C20 C19 C24 C23 0.0 . . . . ?
P1 C19 C24 C23 175.8(6) . . . . ?
